data_4341371
loop_
_publ_author_name
'Mart\'in, Carmen'
'Whiteoak, Christopher J.'
'Martin, Eddy'
'Escudero-Ad\'an, Eduardo C'
'Gal\'an-Mascar\'os, Jos\'e Ram\'on'
'Kleij, Arjan W.'

_publ_section_title
;
 Synthesis and Structural Features of Co(II) and Co(III) Complexes
 Supported by Aminotrisphenolate Ligand Scaffolds.
;
_journal_issue 21
_journal_name_full 'Inorganic chemistry'
_journal_page_first 11675
_journal_page_last 11681
_journal_paper_doi 10.1021/ic501883z
_journal_volume 53
_journal_year 2014
_chemical_formula_sum 'C43 H44 Co N2 O7'
_chemical_formula_weight 759.73
_chemical_name_systematic
;
 ?
;
_space_group_IT_number 61
_space_group_name_Hall '-P 2ac 2ab'
_symmetry_cell_setting orthorhombic
_symmetry_space_group_name_Hall '-P 2ac 2ab'
_symmetry_space_group_name_H-M 'P b c a'
_atom_sites_solution_hydrogens geom
_audit_creation_method SHELXL-2012
_cell_angle_alpha 90
_cell_angle_beta 90
_cell_angle_gamma 90
_cell_formula_units_Z 8
_cell_length_a 18.573(4)
_cell_length_b 17.652(4)
_cell_length_c 22.194(4)
_cell_measurement_reflns_used 4913
_cell_measurement_temperature 100(2)
_cell_measurement_theta_max 22.08
_cell_measurement_theta_min 2.31
_cell_volume 7276(3)
_computing_cell_refinement 'Bruker APEX2 v2011.4-0'
_computing_data_collection 'Bruker APEX2 v2011.4-0'
_computing_data_reduction 'Bruker SAINT V7.60A'
_computing_molecular_graphics 'Bruker SHELXTL'
_computing_publication_material 'Bruker SHELXTL'
_computing_structure_refinement 'SHELXL-2012 (Sheldrick, 2012)'
_computing_structure_solution Sir2011
_diffrn_ambient_temperature 100(2)
_diffrn_detector_area_resol_mean 512
_diffrn_detector_type '4K CCD area detector APEX II'
_diffrn_measured_fraction_theta_full 1.000
_diffrn_measured_fraction_theta_max 0.995
_diffrn_measurement_device_type 'APEX DUO Kappa 4-axis goniometer'
_diffrn_measurement_method
;
 Fullsphere data collection, phi and omega scans
;
_diffrn_measurement_specimen_support 'magnetic support with MicroMount'
_diffrn_radiation_monochromator 'Quazar MX Multilayer Optics'
_diffrn_radiation_type MoK\a
_diffrn_radiation_wavelength 0.71073
_diffrn_reflns_av_R_equivalents 0.1109
_diffrn_reflns_av_unetI/netI 0.0665
_diffrn_reflns_Laue_measured_fraction_full 1.000
_diffrn_reflns_Laue_measured_fraction_max 0.995
_diffrn_reflns_limit_h_max 22
_diffrn_reflns_limit_h_min -21
_diffrn_reflns_limit_k_max 21
_diffrn_reflns_limit_k_min -21
_diffrn_reflns_limit_l_max 26
_diffrn_reflns_limit_l_min -26
_diffrn_reflns_number 59177
_diffrn_reflns_point_group_measured_fraction_full 1.000
_diffrn_reflns_point_group_measured_fraction_max 0.995
_diffrn_reflns_theta_full 25.000
_diffrn_reflns_theta_max 25.131
_diffrn_reflns_theta_min 1.835
_diffrn_source 'Microfocus source E025 IuS'
_diffrn_source_current 0.6
_diffrn_source_power 50
_diffrn_source_size '0.2 mm x 0.2 mm fine focus'
_diffrn_source_type 'Bruker APEX DUO'
_exptl_absorpt_coefficient_mu 0.528
_exptl_absorpt_correction_T_max 0.995
_exptl_absorpt_correction_T_min 0.765
_exptl_absorpt_correction_type empirical
_exptl_absorpt_process_details
; 
 SADABS Version 2008/1 Bruker-Nonius
 Blessing, Acta Cryst. (1995) A51 33-38
;
_exptl_crystal_colour blue
_exptl_crystal_density_diffrn 1.387
_exptl_crystal_description plate
_exptl_crystal_F_000 3192
_exptl_crystal_size_max 0.20
_exptl_crystal_size_mid 0.18
_exptl_crystal_size_min 0.01
_refine_diff_density_max 0.428
_refine_diff_density_min -0.880
_refine_diff_density_rms 0.073
_refine_ls_extinction_method none
_refine_ls_goodness_of_fit_ref 1.060
_refine_ls_hydrogen_treatment constr
_refine_ls_matrix_type full
_refine_ls_number_parameters 956
_refine_ls_number_reflns 6471
_refine_ls_number_restraints 1063
_refine_ls_restrained_S_all 1.007
_refine_ls_R_factor_all 0.1134
_refine_ls_R_factor_gt 0.0633
_refine_ls_shift/su_max 0.000
_refine_ls_shift/su_mean 0.000
_refine_ls_structure_factor_coef Fsqd
_refine_ls_weighting_details
;
 w=1/[\s^2^(Fo^2^)+(0.0664P)^2^+16.7658P]
 where P=(Fo^2^+2Fc^2^)/3
;
_refine_ls_weighting_scheme calc
_refine_ls_wR_factor_gt 0.1461
_refine_ls_wR_factor_ref 0.1690
_reflns_Friedel_coverage 0.000
_reflns_number_gt 4110
_reflns_number_total 6471
_reflns_threshold_expression >2sigma(I)
_cod_data_source_file ic501883z_si_003.cif
_cod_data_source_block mo_c94MeOH
_cod_depositor_comments
;
The following automatic conversions were performed:

'_symmetry_cell_setting' value 'Orthorhombic' changed to
'orthorhombic' according to
/home/saulius/struct/COD-crude-data--automatic-downloads/rss-feeds/ACS/lib/dictionaries/cif_core.dic
dictionary named 'cif_core.dic' version 2.4.2 from 2011-04-26.

Automatic conversion script
Id: cif_fix_values 2827 2014-09-09 07:05:25Z andrius 

 Adding full bibliography for 4341366--4341372.cif.
;
_cod_original_sg_symbol_H-M Pbca
_cod_database_code 4341371
_shelx_space_group_comment
;
The symmetry employed for this shelxl refinement is uniquely defined
by the following loop, which should always be used as a source of
symmetry information in preference to the above space-group names.
They are only intended as comments.
;
_shelx_estimated_absorpt_t_min 0.902
_shelx_estimated_absorpt_t_max 0.995
_shelxl_version_number 2012-9

loop_
_space_group_symop_operation_xyz
'x, y, z'
'-x+1/2, -y, z+1/2'
'-x, y+1/2, -z+1/2'
'x+1/2, -y+1/2, -z'
'-x, -y, -z'
'x-1/2, y, -z-1/2'
'x, -y-1/2, z-1/2'
'-x-1/2, y-1/2, z'

loop_
_atom_site_label
_atom_site_type_symbol
_atom_site_fract_x
_atom_site_fract_y
_atom_site_fract_z
_atom_site_U_iso_or_equiv
_atom_site_adp_type
_atom_site_occupancy
_atom_site_site_symmetry_order
_atom_site_calc_flag
_atom_site_refinement_flags_posn
_atom_site_refinement_flags_adp
_atom_site_refinement_flags_occupancy
_atom_site_disorder_assembly
_atom_site_disorder_group
Co1 Co 0.65979(3) 0.71237(4) 0.82127(3) 0.0256(2) Uani 0.9 1 d . . P A 1
N1 N 0.7307(2) 0.8017(2) 0.8242(2) 0.0240(9) Uani 0.9 1 d D U P A 1
O1 O 0.72633(19) 0.6326(2) 0.80467(17) 0.0278(9) Uani 0.9 1 d D U P A 1
O2 O 0.6278(2) 0.7146(2) 0.90311(17) 0.0374(9) Uani 0.9 1 d D U P A 1
O3 O 0.59886(17) 0.7497(2) 0.75728(17) 0.0301(8) Uani 0.9 1 d D U P A 1
C1 C 0.8009(3) 0.7769(3) 0.7975(2) 0.0243(11) Uani 0.9 1 d D U P A 1
H1A H 0.8362 0.8185 0.8021 0.029 Uiso 0.9 1 calc R U P A 1
H1B H 0.7939 0.7683 0.7538 0.029 Uiso 0.9 1 calc R U P A 1
C2 C 0.7412(3) 0.8250(3) 0.8885(2) 0.0296(12) Uani 0.9 1 d D U P A 1
H2A H 0.7712 0.8713 0.8897 0.036 Uiso 0.9 1 calc R U P A 1
H2B H 0.7677 0.7845 0.9100 0.036 Uiso 0.9 1 calc R U P A 1
C3 C 0.7008(3) 0.8649(3) 0.7880(3) 0.0263(11) Uani 0.9 1 d D U P A 1
H3A H 0.7359 0.9071 0.7876 0.032 Uiso 0.9 1 calc R U P A 1
H3B H 0.6563 0.8835 0.8075 0.032 Uiso 0.9 1 calc R U P A 1
C4 C 0.8322(3) 0.7064(3) 0.8247(3) 0.0244(10) Uani 0.9 1 d D U P A 1
C5 C 0.7951(3) 0.6369(3) 0.8248(3) 0.0250(11) Uani 0.9 1 d D U P A 1
C6 C 0.8293(3) 0.5723(3) 0.8457(3) 0.0284(13) Uani 0.9 1 d D U P A 1
H6 H 0.8038 0.5256 0.8467 0.034 Uiso 0.9 1 calc R U P A 1
C7 C 0.9003(3) 0.5745(3) 0.8654(3) 0.0294(14) Uani 0.9 1 d D U P A 1
H7 H 0.9234 0.5294 0.8785 0.035 Uiso 0.9 1 calc R U P A 1
C8 C 0.9373(3) 0.6422(3) 0.8658(4) 0.0298(13) Uani 0.9 1 d D U P A 1
H8 H 0.9854 0.6444 0.8802 0.036 Uiso 0.9 1 calc R U P A 1
C9 C 0.9030(3) 0.7073(3) 0.8449(4) 0.0286(12) Uani 0.9 1 d D U P A 1
H9 H 0.9288 0.7538 0.8444 0.034 Uiso 0.9 1 calc R U P A 1
C10 C 0.6711(3) 0.8403(3) 0.9213(3) 0.0331(11) Uani 0.9 1 d D U P A 1
C11 C 0.6185(3) 0.7836(3) 0.9282(3) 0.0357(11) Uani 0.9 1 d D U P A 1
C12 C 0.5565(3) 0.7993(4) 0.9614(3) 0.0412(12) Uani 0.9 1 d D U P A 1
H12 H 0.5211 0.7610 0.9667 0.049 Uiso 0.9 1 calc R U P A 1
C13 C 0.5462(4) 0.8698(4) 0.9864(3) 0.0449(13) Uani 0.9 1 d D U P A 1
H13 H 0.5035 0.8799 1.0086 0.054 Uiso 0.9 1 calc R U P A 1
C14 C 0.5969(4) 0.9258(4) 0.9796(3) 0.0431(13) Uani 0.9 1 d D U P A 1
H14 H 0.5895 0.9744 0.9969 0.052 Uiso 0.9 1 calc R U P A 1
C15 C 0.6592(4) 0.9106(4) 0.9471(4) 0.0382(12) Uani 0.9 1 d D U P A 1
H15 H 0.6943 0.9492 0.9424 0.046 Uiso 0.9 1 calc R U P A 1
C16 C 0.6837(3) 0.8422(4) 0.7233(3) 0.0253(10) Uani 0.9 1 d D U P A 1
C17 C 0.6325(3) 0.7852(3) 0.7116(3) 0.0283(10) Uani 0.9 1 d D U P A 1
C18 C 0.6176(3) 0.7661(3) 0.6515(3) 0.0319(11) Uani 0.9 1 d D U P A 1
H18 H 0.5831 0.7279 0.6430 0.038 Uiso 0.9 1 calc R U P A 1
C19 C 0.6523(3) 0.8018(3) 0.6049(3) 0.0346(11) Uani 0.9 1 d D U P A 1
H19 H 0.6415 0.7884 0.5644 0.042 Uiso 0.9 1 calc R U P A 1
C20 C 0.7031(3) 0.8574(3) 0.6165(3) 0.0346(11) Uani 0.9 1 d D U P A 1
H20 H 0.7269 0.8822 0.5842 0.042 Uiso 0.9 1 calc R U P A 1
C21 C 0.7190(4) 0.8767(4) 0.6754(3) 0.0288(11) Uani 0.9 1 d D U P A 1
H21 H 0.7547 0.9141 0.6833 0.035 Uiso 0.9 1 calc R U P A 1
O4 O 0.51344(17) 0.63433(19) 0.77120(17) 0.0299(8) Uani 0.9 1 d . U P B 1
H4O H 0.5375 0.6739 0.7649 0.045 Uiso 0.9 1 calc R U P B 1
O5 O 0.54970(19) 0.5947(2) 0.90892(17) 0.0323(8) Uani 0.9 1 d . U P B 1
H5O H 0.5775 0.6317 0.9139 0.049 Uiso 0.9 1 calc R U P B 1
O6 O 0.64430(17) 0.5153(2) 0.80141(15) 0.0261(8) Uani 0.9 1 d . U P B 1
H6O H 0.6759 0.5494 0.8011 0.039 Uiso 0.9 1 calc R U P B 1
N2 N 0.4918(2) 0.4875(2) 0.82612(19) 0.0240(9) Uani 0.9 1 d D U P B 1
H2 H 0.5269 0.5304 0.8274 0.029 Uiso 0.9 1 calc R U P B 1
C22 C 0.4258(3) 0.5153(3) 0.7926(3) 0.0273(10) Uani 0.9 1 d D U P B 1
H22A H 0.4361 0.5162 0.7488 0.033 Uiso 0.9 1 calc R U P B 1
H22B H 0.3854 0.4798 0.7995 0.033 Uiso 0.9 1 calc R U P B 1
C23 C 0.4740(3) 0.4671(3) 0.8906(3) 0.0303(11) Uani 0.9 1 d D U P B 1
H23A H 0.4397 0.5048 0.9071 0.036 Uiso 0.9 1 calc R U P B 1
H23B H 0.4504 0.4169 0.8916 0.036 Uiso 0.9 1 calc R U P B 1
C24 C 0.5279(3) 0.4230(3) 0.7936(2) 0.0270(10) Uani 0.9 1 d D U P B 1
H24A H 0.4916 0.3842 0.7829 0.032 Uiso 0.9 1 calc R U P B 1
H24B H 0.5641 0.3993 0.8203 0.032 Uiso 0.9 1 calc R U P B 1
C25 C 0.4043(3) 0.5927(3) 0.8127(3) 0.0282(10) Uani 0.9 1 d D U P B 1
C26 C 0.4509(3) 0.6526(3) 0.7999(2) 0.0271(11) Uani 0.9 1 d D U P B 1
C27 C 0.4339(3) 0.7261(3) 0.8165(2) 0.0297(10) Uani 0.9 1 d D U P B 1
H27 H 0.4661 0.7666 0.8082 0.036 Uiso 0.9 1 calc R U P B 1
C28 C 0.3691(3) 0.7397(3) 0.8453(3) 0.0337(11) Uani 0.9 1 d D U P B 1
H28 H 0.3572 0.7899 0.8572 0.040 Uiso 0.9 1 calc R U P B 1
C29 C 0.3213(3) 0.6813(3) 0.8573(3) 0.0334(12) Uani 0.9 1 d D U P B 1
H29 H 0.2765 0.6916 0.8763 0.040 Uiso 0.9 1 calc R U P B 1
C30 C 0.3393(3) 0.6083(3) 0.8414(4) 0.0297(11) Uani 0.9 1 d D U P B 1
H30 H 0.3069 0.5680 0.8501 0.036 Uiso 0.9 1 calc R U P B 1
C31 C 0.5394(3) 0.4653(3) 0.9287(3) 0.0296(10) Uani 0.9 1 d D U P B 1
C32 C 0.5771(3) 0.5329(3) 0.9375(3) 0.0285(10) Uani 0.9 1 d D U P B 1
C33 C 0.6392(3) 0.5343(3) 0.9729(2) 0.0361(11) Uani 0.9 1 d D U P B 1
H33 H 0.6658 0.5799 0.9776 0.043 Uiso 0.9 1 calc R U P B 1
C34 C 0.6613(3) 0.4686(4) 1.0010(3) 0.0415(12) Uani 0.9 1 d D U P B 1
H34 H 0.7032 0.4697 1.0256 0.050 Uiso 0.9 1 calc R U P B 1
C35 C 0.6244(4) 0.4016(4) 0.9945(3) 0.0425(13) Uani 0.9 1 d D U P B 1
H35 H 0.6405 0.3571 1.0144 0.051 Uiso 0.9 1 calc R U P B 1
C36 C 0.5630(3) 0.3999(4) 0.9582(4) 0.0378(13) Uani 0.9 1 d D U P B 1
H36 H 0.5370 0.3539 0.9536 0.045 Uiso 0.9 1 calc R U P B 1
C37 C 0.5643(3) 0.4516(3) 0.7369(2) 0.0252(10) Uani 0.9 1 d D U P B 1
C38 C 0.6226(3) 0.5011(3) 0.7442(2) 0.0246(10) Uani 0.9 1 d D U P B 1
C39 C 0.6535(3) 0.5352(4) 0.6940(2) 0.0274(11) Uani 0.9 1 d D U P B 1
H39 H 0.6908 0.5716 0.6988 0.033 Uiso 0.9 1 calc R U P B 1
C40 C 0.6297(3) 0.5161(3) 0.6371(3) 0.0307(12) Uani 0.9 1 d D U P B 1
H40 H 0.6516 0.5387 0.6028 0.037 Uiso 0.9 1 calc R U P B 1
C41 C 0.5744(3) 0.4644(3) 0.6292(3) 0.0316(12) Uani 0.9 1 d D U P B 1
H41 H 0.5594 0.4504 0.5898 0.038 Uiso 0.9 1 calc R U P B 1
C42 C 0.5415(4) 0.4337(3) 0.6789(3) 0.0291(12) Uani 0.9 1 d D U P B 1
H42 H 0.5024 0.3996 0.6736 0.035 Uiso 0.9 1 calc R U P B 1
Co1' Co 0.5757(3) 0.5908(3) 0.8352(3) 0.0184(12) Uani 0.1 1 d . . P C 2
N1' N 0.5046(8) 0.5025(8) 0.8309(7) 0.023(4) Uani 0.1 1 d D U P C 2
O1' O 0.6456(8) 0.5565(11) 0.7791(8) 0.022(4) Uani 0.1 1 d D U P C 2
O2' O 0.5142(8) 0.6694(8) 0.8040(9) 0.025(4) Uani 0.1 1 d D U P C 2
O3' O 0.5961(11) 0.5867(9) 0.9204(6) 0.022(4) Uani 0.1 1 d D U P C 2
C1' C 0.5432(11) 0.4370(8) 0.8029(9) 0.022(4) Uani 0.1 1 d D U P C 2
H1'1 H 0.5092 0.3941 0.7992 0.026 Uiso 0.1 1 calc R U P C 2
H1'2 H 0.5826 0.4211 0.8302 0.026 Uiso 0.1 1 calc R U P C 2
C2' C 0.4415(10) 0.5253(10) 0.7929(9) 0.024(4) Uani 0.1 1 d D U P C 2
H2'1 H 0.4057 0.4838 0.7930 0.028 Uiso 0.1 1 calc R U P C 2
H2'2 H 0.4579 0.5325 0.7508 0.028 Uiso 0.1 1 calc R U P C 2
C3' C 0.4820(9) 0.4827(13) 0.8929(7) 0.024(4) Uani 0.1 1 d D U P C 2
H3'1 H 0.4489 0.4388 0.8911 0.029 Uiso 0.1 1 calc R U P C 2
H3'2 H 0.4551 0.5259 0.9103 0.029 Uiso 0.1 1 calc R U P C 2
C4' C 0.5747(12) 0.4531(11) 0.7418(8) 0.021(4) Uani 0.1 1 d D U P C 2
C5' C 0.6250(19) 0.5117(18) 0.7326(8) 0.021(4) Uani 0.1 1 d D U P C 2
C6' C 0.646(3) 0.530(3) 0.6745(8) 0.021(4) Uani 0.1 1 d D U P C 2
H6' H 0.6822 0.5673 0.6684 0.025 Uiso 0.1 1 calc R U P C 2
C7' C 0.616(2) 0.494(2) 0.6249(8) 0.020(5) Uani 0.1 1 d D U P C 2
H7' H 0.6306 0.5075 0.5853 0.024 Uiso 0.1 1 calc R U P C 2
C8' C 0.564(2) 0.439(2) 0.6331(9) 0.020(4) Uani 0.1 1 d D U P C 2
H8' H 0.5451 0.4121 0.5996 0.024 Uiso 0.1 1 calc R U P C 2
C9' C 0.541(2) 0.423(3) 0.6914(10) 0.021(4) Uani 0.1 1 d D U P C 2
H9' H 0.5010 0.3897 0.6968 0.025 Uiso 0.1 1 calc R U P C 2
C10' C 0.4055(8) 0.5975(10) 0.8144(13) 0.024(4) Uani 0.1 1 d D U P C 2
C11' C 0.4448(11) 0.6650(12) 0.822(2) 0.025(4) Uani 0.1 1 d D U P C 2
C12' C 0.4102(13) 0.7287(12) 0.845(2) 0.024(4) Uani 0.1 1 d D U P C 2
H12' H 0.4359 0.7751 0.8491 0.029 Uiso 0.1 1 calc R U P C 2
C13' C 0.3392(13) 0.7250(14) 0.863(2) 0.024(4) Uani 0.1 1 d D U P C 2
H13' H 0.3155 0.7694 0.8765 0.029 Uiso 0.1 1 calc R U P C 2
C14' C 0.3023(13) 0.6576(16) 0.861(2) 0.024(4) Uani 0.1 1 d D U P C 2
H14' H 0.2543 0.6545 0.8752 0.029 Uiso 0.1 1 calc R U P C 2
C15' C 0.3360(17) 0.5940(16) 0.837(4) 0.024(4) Uani 0.1 1 d D U P C 2
H15' H 0.3109 0.5472 0.8358 0.029 Uiso 0.1 1 calc R U P C 2
C16' C 0.5450(13) 0.4633(12) 0.9340(10) 0.022(4) Uani 0.1 1 d D U P C 2
C17' C 0.5977(15) 0.5183(12) 0.9472(18) 0.022(4) Uani 0.1 1 d D U P C 2
C18' C 0.6558(16) 0.4978(14) 0.9842(18) 0.021(4) Uani 0.1 1 d D U P C 2
H18' H 0.6932 0.5334 0.9917 0.026 Uiso 0.1 1 calc R U P C 2
C19' C 0.6593(15) 0.4272(15) 1.0099(18) 0.022(4) Uani 0.1 1 d D U P C 2
H19' H 0.6996 0.4137 1.0340 0.026 Uiso 0.1 1 calc R U P C 2
C20' C 0.6042(18) 0.3755(15) 1.0008(19) 0.022(4) Uani 0.1 1 d D U P C 2
H20' H 0.6044 0.3284 1.0216 0.026 Uiso 0.1 1 calc R U P C 2
C21' C 0.549(2) 0.3927(17) 0.961(3) 0.023(4) Uani 0.1 1 d D U P C 2
H21' H 0.5131 0.3557 0.9529 0.027 Uiso 0.1 1 calc R U P C 2
O4' O 0.6795(16) 0.7042(15) 0.9159(12) 0.018(4) Uani 0.1 1 d . U P D 2
H4O' H 0.6515 0.6673 0.9208 0.027 Uiso 0.1 1 calc R U P D 2
O5' O 0.5922(14) 0.7821(15) 0.7966(13) 0.016(4) Uani 0.1 1 d . U P D 2
H5O' H 0.5520 0.7604 0.7935 0.025 Uiso 0.1 1 calc R U P D 2
O6' O 0.7315(14) 0.6659(17) 0.7843(13) 0.011(5) Uani 0.1 1 d . U P D 2
H6O' H 0.7157 0.6238 0.7726 0.016 Uiso 0.1 1 calc R U P D 2
N2' N 0.7464(11) 0.8144(13) 0.8291(10) 0.016(3) Uani 0.1 1 d D U P D 2
H2' H 0.7159 0.7677 0.8281 0.020 Uiso 0.1 1 calc R U P D 2
C22' C 0.7510(11) 0.840(2) 0.8943(9) 0.018(4) Uani 0.1 1 d D U P D 2
H22C H 0.7834 0.8053 0.9167 0.021 Uiso 0.1 1 calc R U P D 2
H22D H 0.7718 0.8914 0.8960 0.021 Uiso 0.1 1 calc R U P D 2
C23' C 0.7096(16) 0.8734(15) 0.7905(11) 0.017(4) Uani 0.1 1 d D U P D 2
H23C H 0.6690 0.8959 0.8132 0.021 Uiso 0.1 1 calc R U P D 2
H23D H 0.7441 0.9144 0.7810 0.021 Uiso 0.1 1 calc R U P D 2
C24' C 0.8192(14) 0.7933(14) 0.8045(13) 0.016(4) Uani 0.1 1 d D U P D 2
H24C H 0.8550 0.8319 0.8166 0.020 Uiso 0.1 1 calc R U P D 2
H24D H 0.8173 0.7921 0.7599 0.020 Uiso 0.1 1 calc R U P D 2
C25' C 0.6787(15) 0.8402(13) 0.9236(15) 0.019(4) Uani 0.1 1 d D U P D 2
C26' C 0.6455(16) 0.7703(12) 0.9336(19) 0.019(4) Uani 0.1 1 d D U P D 2
C27' C 0.5795(16) 0.7659(14) 0.9624(18) 0.019(4) Uani 0.1 1 d D U P D 2
H27' H 0.5556 0.7186 0.9665 0.023 Uiso 0.1 1 calc R U P D 2
C28' C 0.5490(15) 0.8315(17) 0.985(2) 0.019(4) Uani 0.1 1 d D U P D 2
H28' H 0.5028 0.8294 1.0032 0.022 Uiso 0.1 1 calc R U P D 2
C29' C 0.5848(19) 0.9002(15) 0.981(2) 0.019(4) Uani 0.1 1 d D U P D 2
H29' H 0.5652 0.9441 1.0001 0.022 Uiso 0.1 1 calc R U P D 2
C30' C 0.649(2) 0.9043(14) 0.951(3) 0.019(4) Uani 0.1 1 d D U P D 2
H30' H 0.6737 0.9514 0.9480 0.022 Uiso 0.1 1 calc R U P D 2
C31' C 0.6821(16) 0.840(2) 0.7336(9) 0.017(4) Uani 0.1 1 d D U P D 2
C32' C 0.6247(19) 0.789(2) 0.7370(10) 0.018(4) Uani 0.1 1 d D U P D 2
C33' C 0.5971(17) 0.7561(19) 0.6848(13) 0.019(4) Uani 0.1 1 d D U P D 2
H33' H 0.5594 0.7199 0.6872 0.023 Uiso 0.1 1 calc R U P D 2
C34' C 0.625(2) 0.777(3) 0.6297(11) 0.018(4) Uani 0.1 1 d D U P D 2
H34' H 0.6064 0.7543 0.5941 0.022 Uiso 0.1 1 calc R U P D 2
C35' C 0.680(2) 0.829(2) 0.6248(9) 0.018(4) Uani 0.1 1 d D U P D 2
H35' H 0.6998 0.8409 0.5865 0.022 Uiso 0.1 1 calc R U P D 2
C36' C 0.707(3) 0.863(3) 0.6769(11) 0.018(4) Uani 0.1 1 d D U P D 2
H36' H 0.7413 0.9025 0.6737 0.021 Uiso 0.1 1 calc R U P D 2
C37' C 0.8420(14) 0.7164(12) 0.8280(18) 0.015(4) Uani 0.1 1 d D U P D 2
C38' C 0.7962(17) 0.6552(14) 0.816(3) 0.013(4) Uani 0.1 1 d D U P D 2
C39' C 0.8173(19) 0.5820(13) 0.831(2) 0.013(4) Uani 0.1 1 d D U P D 2
H39' H 0.7850 0.5408 0.8252 0.016 Uiso 0.1 1 calc R U P D 2
C40' C 0.885(2) 0.5694(15) 0.853(3) 0.014(5) Uani 0.1 1 d D U P D 2
H40' H 0.8992 0.5197 0.8649 0.016 Uiso 0.1 1 calc R U P D 2
C41' C 0.9337(18) 0.6286(18) 0.860(3) 0.015(5) Uani 0.1 1 d D U P D 2
H41' H 0.9828 0.6189 0.8693 0.017 Uiso 0.1 1 calc R U P D 2
C42' C 0.9096(19) 0.7017(16) 0.852(3) 0.015(4) Uani 0.1 1 d D U P D 2
H42' H 0.9396 0.7428 0.8640 0.018 Uiso 0.1 1 calc R U P D 2
O1S O 0.8208(12) 0.8159(12) 0.4932(8) 0.131(4) Uani 0.5 1 d D U P E 1
H1S H 0.8420 0.8007 0.4620 0.196 Uiso 0.5 1 calc R U P E 1
C1S C 0.8191(13) 0.8963(13) 0.4934(9) 0.088(4) Uani 0.5 1 d D U P E 1
H1S1 H 0.8021 0.9146 0.4542 0.132 Uiso 0.5 1 calc R U P E 1
H1S2 H 0.8676 0.9159 0.5010 0.132 Uiso 0.5 1 calc R U P E 1
H1S3 H 0.7865 0.9140 0.5251 0.132 Uiso 0.5 1 calc R U P E 1
O1S' O 0.8475(11) 0.8189(12) 0.5116(8) 0.131(4) Uani 0.5 1 d D U P F 2
H1S' H 0.8525 0.8190 0.5492 0.196 Uiso 0.5 1 calc R U P F 2
C1S' C 0.8188(11) 0.8907(12) 0.4923(8) 0.091(5) Uani 0.5 1 d DR U P F 2
H1S4 H 0.8191 0.9262 0.5263 0.137 Uiso 0.5 1 calc R U P F 2
H1S5 H 0.7693 0.8838 0.4781 0.137 Uiso 0.5 1 calc R U P F 2
H1S6 H 0.8485 0.9109 0.4596 0.137 Uiso 0.5 1 calc R U P F 2

loop_
_atom_site_aniso_label
_atom_site_aniso_U_11
_atom_site_aniso_U_22
_atom_site_aniso_U_33
_atom_site_aniso_U_23
_atom_site_aniso_U_13
_atom_site_aniso_U_12
Co1 0.0190(3) 0.0201(3) 0.0377(4) 0.0023(3) 0.0019(3) -0.0006(3)
N1 0.0204(19) 0.0194(19) 0.0323(19) 0.0010(16) -0.0013(17) -0.0002(15)
O1 0.0236(16) 0.0196(17) 0.040(2) -0.0008(16) -0.0029(16) 0.0016(15)
O2 0.041(2) 0.0294(19) 0.042(2) 0.0029(17) 0.0112(18) -0.0017(18)
O3 0.0162(17) 0.0284(18) 0.046(2) 0.0036(18) -0.0013(16) -0.0017(15)
C1 0.017(2) 0.022(2) 0.035(2) -0.0015(19) -0.0023(19) -0.0025(17)
C2 0.031(2) 0.023(3) 0.035(2) -0.005(2) -0.003(2) 0.002(2)
C3 0.021(2) 0.018(2) 0.040(2) 0.0026(19) 0.001(2) -0.0008(18)
C4 0.0181(19) 0.023(2) 0.032(2) -0.0021(19) 0.0008(19) -0.0005(16)
C5 0.0208(19) 0.022(2) 0.033(3) -0.002(2) 0.0009(19) 0.0024(17)
C6 0.024(3) 0.024(2) 0.037(3) -0.001(2) -0.001(2) 0.0019(19)
C7 0.022(3) 0.028(2) 0.038(3) 0.005(2) -0.003(2) 0.005(2)
C8 0.020(2) 0.030(3) 0.039(3) 0.006(3) -0.002(2) 0.001(2)
C9 0.021(2) 0.027(2) 0.038(3) 0.005(2) -0.003(2) -0.0017(19)
C10 0.040(2) 0.030(2) 0.030(2) 0.0012(19) 0.000(2) 0.0069(19)
C11 0.042(2) 0.035(2) 0.030(2) 0.004(2) 0.006(2) 0.008(2)
C12 0.044(3) 0.046(3) 0.034(3) 0.007(2) 0.010(2) 0.010(2)
C13 0.052(3) 0.053(3) 0.030(3) 0.004(3) 0.008(2) 0.020(2)
C14 0.057(3) 0.045(3) 0.028(3) -0.002(3) 0.000(2) 0.020(2)
C15 0.049(3) 0.038(2) 0.027(3) -0.002(2) -0.003(2) 0.012(2)
C16 0.020(2) 0.017(2) 0.039(2) 0.0052(19) -0.0031(19) 0.0051(16)
C17 0.019(2) 0.024(2) 0.041(2) 0.002(2) -0.002(2) 0.0025(17)
C18 0.025(2) 0.029(3) 0.042(2) 0.001(2) -0.007(2) 0.0030(19)
C19 0.030(2) 0.035(3) 0.039(2) 0.002(2) -0.007(2) 0.010(2)
C20 0.030(3) 0.033(3) 0.040(2) 0.009(2) 0.000(2) 0.008(2)
C21 0.024(3) 0.022(3) 0.040(2) 0.006(2) 0.000(2) 0.0062(19)
O4 0.0177(17) 0.0220(18) 0.050(2) 0.0008(17) 0.0043(16) -0.0012(14)
O5 0.029(2) 0.0272(19) 0.040(2) 0.0084(16) 0.0018(18) -0.0061(16)
O6 0.0202(18) 0.0247(19) 0.0333(18) -0.0031(15) 0.0003(15) -0.0038(15)
N2 0.0170(18) 0.0185(18) 0.0365(19) 0.0005(16) 0.0042(16) -0.0013(15)
C22 0.016(2) 0.024(2) 0.042(2) 0.002(2) 0.000(2) -0.0025(17)
C23 0.026(2) 0.025(2) 0.041(2) 0.006(2) 0.0097(19) 0.0005(19)
C24 0.022(2) 0.019(2) 0.040(2) -0.0022(19) 0.000(2) -0.0003(17)
C25 0.0177(19) 0.027(2) 0.040(2) 0.001(2) -0.0031(19) 0.0014(16)
C26 0.020(2) 0.024(2) 0.037(3) -0.0001(19) -0.0028(19) 0.0055(17)
C27 0.027(2) 0.023(2) 0.039(3) 0.000(2) -0.004(2) 0.0040(18)
C28 0.031(2) 0.028(2) 0.042(3) -0.004(2) -0.002(2) 0.0098(19)
C29 0.023(2) 0.037(3) 0.041(3) 0.001(3) 0.000(2) 0.011(2)
C30 0.017(2) 0.032(2) 0.040(3) 0.004(2) -0.003(2) 0.002(2)
C31 0.030(2) 0.030(2) 0.029(2) 0.0058(19) 0.0116(18) 0.0064(18)
C32 0.027(2) 0.033(2) 0.026(2) 0.004(2) 0.0095(19) 0.0063(19)
C33 0.034(2) 0.045(3) 0.029(3) 0.000(2) 0.007(2) 0.006(2)
C34 0.042(3) 0.051(3) 0.031(3) 0.000(2) 0.000(2) 0.016(2)
C35 0.050(3) 0.043(3) 0.034(3) 0.004(2) 0.002(2) 0.019(2)
C36 0.042(3) 0.035(2) 0.036(3) 0.006(2) 0.010(2) 0.010(2)
C37 0.020(2) 0.019(2) 0.037(2) -0.0048(18) -0.0010(18) 0.0019(17)
C38 0.019(2) 0.021(2) 0.034(2) -0.008(2) 0.0023(19) 0.0040(18)
C39 0.018(2) 0.029(2) 0.036(2) -0.005(2) 0.002(2) 0.0003(19)
C40 0.026(3) 0.034(3) 0.032(2) -0.002(2) 0.001(2) 0.000(2)
C41 0.030(3) 0.033(3) 0.032(2) -0.004(2) -0.004(2) 0.000(2)
C42 0.026(2) 0.022(3) 0.040(2) -0.004(2) -0.003(2) 0.001(2)
Co1' 0.015(3) 0.011(3) 0.030(3) -0.003(2) 0.001(3) 0.000(2)
N1' 0.019(7) 0.013(6) 0.036(7) 0.004(6) -0.004(6) -0.001(5)
O1' 0.022(9) 0.013(8) 0.032(9) -0.002(7) -0.009(8) -0.005(7)
O2' 0.019(8) 0.012(8) 0.043(10) 0.004(8) -0.005(8) 0.000(6)
O3' 0.025(9) 0.011(8) 0.031(9) 0.005(7) 0.000(8) -0.003(7)
C1' 0.019(7) 0.013(7) 0.034(8) 0.000(6) -0.009(6) -0.002(6)
C2' 0.018(7) 0.014(7) 0.039(8) 0.004(6) -0.005(6) -0.002(6)
C3' 0.021(7) 0.013(7) 0.037(7) 0.005(6) -0.001(6) -0.002(6)
C4' 0.019(8) 0.012(7) 0.032(8) -0.001(6) -0.011(6) -0.003(6)
C5' 0.020(8) 0.012(8) 0.032(8) -0.003(7) -0.011(7) -0.004(6)
C6' 0.019(9) 0.012(8) 0.031(8) -0.003(7) -0.012(7) -0.005(7)
C7' 0.019(9) 0.011(9) 0.031(8) -0.003(7) -0.013(8) -0.004(7)
C8' 0.019(9) 0.010(8) 0.032(8) -0.002(7) -0.014(7) -0.004(7)
C9' 0.019(8) 0.011(8) 0.033(8) -0.001(7) -0.012(7) -0.004(7)
C10' 0.018(7) 0.014(7) 0.041(8) 0.004(7) -0.006(7) 0.000(6)
C11' 0.018(8) 0.013(7) 0.043(9) 0.004(7) -0.005(7) 0.001(6)
C12' 0.017(8) 0.012(7) 0.043(9) 0.005(7) -0.005(8) 0.001(7)
C13' 0.017(8) 0.013(8) 0.043(10) 0.004(8) -0.006(8) 0.001(7)
C14' 0.017(8) 0.013(8) 0.042(10) 0.005(8) -0.007(8) 0.000(7)
C15' 0.018(8) 0.013(8) 0.041(9) 0.004(7) -0.007(7) 0.000(6)
C16' 0.021(7) 0.013(7) 0.034(8) 0.007(6) 0.001(6) -0.004(6)
C17' 0.022(8) 0.011(7) 0.032(8) 0.007(7) 0.001(7) -0.004(6)
C18' 0.022(8) 0.010(8) 0.033(9) 0.009(7) 0.001(7) -0.006(7)
C19' 0.021(8) 0.011(8) 0.033(9) 0.011(7) 0.003(7) -0.008(7)
C20' 0.020(8) 0.012(8) 0.033(9) 0.010(7) 0.003(7) -0.008(7)
C21' 0.021(8) 0.013(7) 0.034(9) 0.009(7) 0.003(7) -0.006(7)
O4' 0.022(8) 0.013(6) 0.018(8) 0.006(7) 0.003(7) -0.001(6)
O5' 0.015(8) 0.010(8) 0.025(7) 0.003(7) -0.003(6) 0.003(6)
O6' 0.007(7) 0.013(8) 0.012(8) 0.003(7) 0.002(6) 0.003(6)
N2' 0.016(6) 0.010(6) 0.023(6) 0.000(5) -0.002(5) -0.001(5)
C22' 0.017(7) 0.012(6) 0.023(7) -0.001(6) -0.001(6) -0.004(6)
C23' 0.017(7) 0.010(7) 0.024(7) 0.000(6) -0.003(6) -0.001(5)
C24' 0.015(6) 0.012(7) 0.022(7) 0.000(6) -0.003(6) -0.001(5)
C25' 0.019(7) 0.013(6) 0.023(7) -0.001(6) 0.001(6) -0.006(6)
C26' 0.021(7) 0.013(7) 0.023(7) -0.001(6) 0.004(6) -0.005(6)
C27' 0.021(7) 0.013(7) 0.024(8) -0.004(7) 0.004(7) -0.006(6)
C28' 0.020(8) 0.011(8) 0.024(8) -0.004(7) 0.006(7) -0.009(6)
C29' 0.019(8) 0.012(7) 0.025(8) -0.004(7) 0.004(7) -0.010(7)
C30' 0.019(7) 0.013(7) 0.024(8) -0.002(7) 0.002(7) -0.009(6)
C31' 0.018(7) 0.009(7) 0.025(7) 0.000(6) -0.004(6) -0.001(6)
C32' 0.018(7) 0.011(7) 0.025(7) 0.000(6) -0.004(6) -0.001(6)
C33' 0.019(8) 0.011(8) 0.026(7) -0.002(7) -0.004(7) -0.002(6)
C34' 0.019(8) 0.010(8) 0.026(7) -0.002(7) -0.004(7) -0.003(7)
C35' 0.020(8) 0.009(8) 0.026(7) -0.002(7) -0.005(7) -0.003(7)
C36' 0.018(8) 0.009(8) 0.025(7) -0.001(7) -0.004(7) -0.002(6)
C37' 0.012(7) 0.012(7) 0.021(7) 0.000(6) -0.003(6) -0.001(5)
C38' 0.010(7) 0.011(7) 0.019(8) 0.000(6) -0.004(6) 0.002(6)
C39' 0.008(8) 0.012(7) 0.019(9) 0.000(7) -0.005(7) 0.001(6)
C40' 0.009(8) 0.012(8) 0.020(9) 0.000(7) -0.005(7) 0.000(6)
C41' 0.010(8) 0.014(8) 0.020(9) 0.000(7) -0.005(7) -0.001(6)
C42' 0.011(7) 0.013(8) 0.021(8) 0.000(7) -0.004(7) -0.002(6)
O1S 0.173(9) 0.117(5) 0.101(7) 0.009(6) -0.003(6) 0.016(7)
C1S 0.115(9) 0.101(6) 0.048(8) 0.045(7) 0.019(8) 0.052(8)
O1S' 0.173(9) 0.117(5) 0.101(7) 0.009(6) -0.003(6) 0.016(7)
C1S' 0.132(10) 0.079(7) 0.062(9) 0.000(8) 0.037(9) 0.000(8)

loop_
_atom_type_symbol
_atom_type_description
_atom_type_scat_dispersion_real
_atom_type_scat_dispersion_imag
_atom_type_scat_source
C C 0.0033 0.0016 'International Tables Vol C Tables 4.2.6.8 and 6.1.1.4'
H H 0.0000 0.0000 'International Tables Vol C Tables 4.2.6.8 and 6.1.1.4'
N N 0.0061 0.0033 'International Tables Vol C Tables 4.2.6.8 and 6.1.1.4'
O O 0.0106 0.0060 'International Tables Vol C Tables 4.2.6.8 and 6.1.1.4'
Co Co 0.3494 0.9721 'International Tables Vol C Tables 4.2.6.8 and 6.1.1.4'

loop_
_geom_angle_atom_site_label_1
_geom_angle_atom_site_label_2
_geom_angle_atom_site_label_3
_geom_angle
O1 Co1 O2 113.57(17)
O1 Co1 O3 119.26(17)
O2 Co1 O3 120.64(17)
O1 Co1 N1 99.03(17)
O2 Co1 N1 98.81(17)
O3 Co1 N1 97.86(16)
C3 N1 C1 109.4(4)
C3 N1 C2 111.0(4)
C1 N1 C2 110.2(4)
C3 N1 Co1 108.7(3)
C1 N1 Co1 108.7(3)
C2 N1 Co1 108.9(3)
C5 O1 Co1 120.4(4)
C11 O2 Co1 116.8(3)
C17 O3 Co1 116.1(3)
N1 C1 C4 114.9(4)
N1 C2 C10 113.3(4)
N1 C3 C16 113.0(4)
C9 C4 C5 118.2(5)
C9 C4 C1 119.1(5)
C5 C4 C1 122.4(4)
O1 C5 C6 119.8(5)
O1 C5 C4 120.5(5)
C6 C5 C4 119.6(5)
C5 C6 C7 121.1(5)
C8 C7 C6 119.9(5)
C7 C8 C9 119.1(5)
C4 C9 C8 121.9(5)
C15 C10 C11 118.8(6)
C15 C10 C2 119.7(5)
C11 C10 C2 121.5(5)
O2 C11 C12 120.2(6)
O2 C11 C10 120.5(5)
C12 C11 C10 119.4(6)
C13 C12 C11 120.5(6)
C14 C13 C12 120.7(6)
C13 C14 C15 119.2(6)
C10 C15 C14 121.4(6)
C21 C16 C17 119.4(5)
C21 C16 C3 120.5(5)
C17 C16 C3 120.1(5)
O3 C17 C18 120.8(5)
O3 C17 C16 120.5(5)
C18 C17 C16 118.7(5)
C19 C18 C17 120.9(5)
C18 C19 C20 120.2(6)
C21 C20 C19 119.8(5)
C20 C21 C16 120.9(5)
C24 N2 C23 111.8(4)
C24 N2 C22 111.7(4)
C23 N2 C22 111.4(4)
C25 C22 N2 111.5(4)
C31 C23 N2 111.5(4)
N2 C24 C37 110.2(4)
C30 C25 C26 118.8(5)
C30 C25 C22 123.3(5)
C26 C25 C22 117.8(5)
O4 C26 C27 122.8(5)
O4 C26 C25 116.3(4)
C27 C26 C25 120.9(5)
C28 C27 C26 118.9(5)
C27 C28 C29 121.2(5)
C30 C29 C28 119.4(5)
C29 C30 C25 120.8(5)
C32 C31 C36 118.8(5)
C32 C31 C23 118.2(5)
C36 C31 C23 122.9(5)
O5 C32 C33 123.8(5)
O5 C32 C31 115.6(5)
C33 C32 C31 120.6(5)
C34 C33 C32 119.0(6)
C35 C34 C33 121.8(6)
C34 C35 C36 119.2(6)
C35 C36 C31 120.6(6)
C42 C37 C38 118.9(5)
C42 C37 C24 123.9(5)
C38 C37 C24 117.2(5)
O6 C38 C39 123.1(5)
O6 C38 C37 117.0(5)
C39 C38 C37 119.8(5)
C40 C39 C38 119.6(5)
C39 C40 C41 121.0(5)
C42 C41 C40 119.2(5)
C41 C42 C37 121.2(5)
O1' Co1' O2' 113.6(8)
O1' Co1' O3' 119.8(7)
O2' Co1' O3' 119.7(8)
O1' Co1' N1' 99.7(7)
O2' Co1' N1' 98.5(6)
O3' Co1' N1' 98.2(6)
C3' N1' C1' 109.9(6)
C3' N1' C2' 111.4(6)
C1' N1' C2' 110.4(6)
C3' N1' Co1' 108.7(7)
C1' N1' Co1' 107.3(7)
C2' N1' Co1' 109.1(7)
C5' O1' Co1' 119.5(15)
C11' O2' Co1' 114.8(19)
C17' O3' Co1' 118.1(17)
N1' C1' C4' 114.5(6)
N1' C2' C10' 113.2(6)
N1' C3' C16' 113.0(7)
C9' C4' C5' 117.8(7)
C9' C4' C1' 118.5(7)
C5' C4' C1' 121.9(6)
O1' C5' C6' 119.6(7)
O1' C5' C4' 120.3(7)
C6' C5' C4' 119.5(6)
C5' C6' C7' 121.1(6)
C8' C7' C6' 119.9(6)
C7' C8' C9' 118.9(7)
C4' C9' C8' 121.8(7)
C15' C10' C11' 118.6(7)
C15' C10' C2' 119.1(7)
C11' C10' C2' 121.4(7)
O2' C11' C12' 120.1(7)
O2' C11' C10' 120.5(7)
C12' C11' C10' 119.3(7)
C13' C12' C11' 120.4(7)
C14' C13' C12' 120.7(7)
C13' C14' C15' 119.1(7)
C10' C15' C14' 121.4(7)
C21' C16' C17' 119.4(6)
C21' C16' C3' 120.2(6)
C17' C16' C3' 120.2(6)
O3' C17' C18' 120.5(7)
O3' C17' C16' 120.7(7)
C18' C17' C16' 118.6(6)
C19' C18' C17' 120.9(7)
C18' C19' C20' 120.2(7)
C21' C20' C19' 119.8(7)
C20' C21' C16' 120.8(7)
C24' N2' C23' 111.8(6)
C24' N2' C22' 111.6(6)
C23' N2' C22' 111.2(6)
C25' C22' N2' 111.5(6)
C31' C23' N2' 111.5(6)
N2' C24' C37' 110.3(6)
C30' C25' C26' 118.5(7)
C30' C25' C22' 123.1(7)
C26' C25' C22' 117.4(7)
O4' C26' C27' 119.1(19)
O4' C26' C25' 120.0(19)
C27' C26' C25' 120.8(6)
C28' C27' C26' 118.9(7)
C27' C28' C29' 121.1(7)
C30' C29' C28' 119.3(7)
C29' C30' C25' 120.8(7)
C32' C31' C36' 118.7(7)
C32' C31' C23' 118.2(7)
C36' C31' C23' 122.9(7)
C33' C32' C31' 120.5(7)
C33' C32' O5' 124(2)
C31' C32' O5' 114.9(19)
C34' C33' C32' 119.1(7)
C35' C34' C33' 121.8(7)
C34' C35' C36' 119.0(7)
C35' C36' C31' 120.5(8)
C42' C37' C38' 118.6(6)
C42' C37' C24' 123.6(7)
C38' C37' C24' 117.0(7)
C39' C38' C37' 120.0(6)
C39' C38' O6' 119(2)
C37' C38' O6' 120.9(19)
C40' C39' C38' 119.6(6)
C39' C40' C41' 120.7(7)
C42' C41' C40' 118.9(7)
C41' C42' C37' 121.1(7)

loop_
_geom_bond_atom_site_label_1
_geom_bond_atom_site_label_2
_geom_bond_distance
Co1 O1 1.909(4)
Co1 O2 1.911(4)
Co1 O3 1.932(3)
Co1 N1 2.056(4)
N1 C3 1.482(6)
N1 C1 1.497(6)
N1 C2 1.499(6)
O1 C5 1.356(6)
O2 C11 1.351(7)
O3 C17 1.346(6)
C1 C4 1.501(7)
C2 C10 1.515(7)
C3 C16 1.524(7)
C4 C9 1.390(7)
C4 C5 1.406(7)
C5 C6 1.385(7)
C6 C7 1.389(7)
C7 C8 1.377(7)
C8 C9 1.394(7)
C10 C15 1.383(8)
C10 C11 1.406(8)
C11 C12 1.394(8)
C12 C13 1.377(9)
C13 C14 1.374(9)
C14 C15 1.391(8)
C16 C21 1.389(7)
C16 C17 1.409(7)
C17 C18 1.403(8)
C18 C19 1.373(8)
C19 C20 1.385(8)
C20 C21 1.383(8)
O4 C26 1.363(6)
O5 C32 1.361(6)
O6 C38 1.356(6)
N2 C24 1.504(6)
N2 C23 1.513(6)
N2 C22 1.516(6)
C22 C25 1.492(7)
C23 C31 1.480(7)
C24 C37 1.514(7)
C25 C30 1.392(7)
C25 C26 1.396(7)
C26 C27 1.385(7)
C27 C28 1.384(8)
C28 C29 1.385(8)
C29 C30 1.378(8)
C31 C32 1.397(7)
C31 C36 1.398(7)
C32 C33 1.396(7)
C33 C34 1.380(8)
C34 C35 1.374(9)
C35 C36 1.396(9)
C37 C42 1.391(7)
C37 C38 1.400(7)
C38 C39 1.391(7)
C39 C40 1.380(7)
C40 C41 1.385(8)
C41 C42 1.374(8)
Co1' O1' 1.898(15)
Co1' O2' 1.927(14)
Co1' O3' 1.930(15)
Co1' N1' 2.045(15)
N1' C3' 1.480(7)
N1' C1' 1.496(7)
N1' C2' 1.498(7)
O1' C5' 1.356(7)
O2' C11' 1.351(7)
O3' C17' 1.346(7)
C1' C4' 1.503(7)
C2' C10' 1.517(8)
C3' C16' 1.524(8)
C4' C9' 1.392(7)
C4' C5' 1.408(7)
C5' C6' 1.386(8)
C6' C7' 1.389(8)
C7' C8' 1.378(8)
C8' C9' 1.394(8)
C10' C15' 1.385(8)
C10' C11' 1.407(9)
C11' C12' 1.395(9)
C12' C13' 1.377(9)
C13' C14' 1.374(9)
C14' C15' 1.390(9)
C16' C21' 1.389(8)
C16' C17' 1.409(8)
C17' C18' 1.404(8)
C18' C19' 1.373(8)
C19' C20' 1.385(8)
C20' C21' 1.383(8)
O4' C26' 1.38(3)
O5' C32' 1.46(4)
O6' C38' 1.40(4)
N2' C24' 1.505(7)
N2' C23' 1.513(7)
N2' C22' 1.517(7)
C22' C25' 1.493(8)
C23' C31' 1.480(8)
C24' C37' 1.515(8)
C25' C30' 1.393(8)
C25' C26' 1.397(8)
C26' C27' 1.385(8)
C27' C28' 1.383(8)
C28' C29' 1.385(8)
C29' C30' 1.379(8)
C31' C32' 1.398(8)
C31' C36' 1.398(8)
C32' C33' 1.396(8)
C33' C34' 1.380(9)
C34' C35' 1.375(9)
C35' C36' 1.396(9)
C37' C42' 1.392(8)
C37' C38' 1.401(8)
C38' C39' 1.391(8)
C39' C40' 1.380(8)
C40' C41' 1.385(8)
C41' C42' 1.375(8)
O1S C1S 1.420(9)
O1S' C1S' 1.4394

loop_
_geom_torsion_atom_site_label_1
_geom_torsion_atom_site_label_2
_geom_torsion_atom_site_label_3
_geom_torsion_atom_site_label_4
_geom_torsion
C3 N1 C1 C4 -172.1(4)
C2 N1 C1 C4 65.7(5)
Co1 N1 C1 C4 -53.5(5)
C3 N1 C2 C10 66.9(5)
C1 N1 C2 C10 -171.8(4)
Co1 N1 C2 C10 -52.7(5)
C1 N1 C3 C16 62.7(5)
C2 N1 C3 C16 -175.5(4)
Co1 N1 C3 C16 -55.9(5)
N1 C1 C4 C9 -128.0(6)
N1 C1 C4 C5 58.9(7)
Co1 O1 C5 C6 141.7(5)
Co1 O1 C5 C4 -38.2(8)
C9 C4 C5 O1 -179.0(7)
C1 C4 C5 O1 -5.8(9)
C9 C4 C5 C6 1.1(9)
C1 C4 C5 C6 174.3(6)
O1 C5 C6 C7 178.5(6)
C4 C5 C6 C7 -1.5(10)
C5 C6 C7 C8 1.9(10)
C6 C7 C8 C9 -1.7(10)
C5 C4 C9 C8 -1.0(10)
C1 C4 C9 C8 -174.4(7)
C7 C8 C9 C4 1.3(11)
N1 C2 C10 C15 -122.0(7)
N1 C2 C10 C11 60.3(7)
Co1 O2 C11 C12 133.9(5)
Co1 O2 C11 C10 -46.1(7)
C15 C10 C11 O2 179.1(7)
C2 C10 C11 O2 -3.2(9)
C15 C10 C11 C12 -0.9(9)
C2 C10 C11 C12 176.8(5)
O2 C11 C12 C13 -179.1(5)
C10 C11 C12 C13 0.9(9)
C11 C12 C13 C14 -0.5(9)
C12 C13 C14 C15 -0.1(10)
C11 C10 C15 C14 0.4(12)
C2 C10 C15 C14 -177.4(7)
C13 C14 C15 C10 0.1(12)
N1 C3 C16 C21 -117.7(6)
N1 C3 C16 C17 61.4(7)
Co1 O3 C17 C18 131.1(5)
Co1 O3 C17 C16 -48.7(6)
C21 C16 C17 O3 178.4(6)
C3 C16 C17 O3 -0.7(8)
C21 C16 C17 C18 -1.4(9)
C3 C16 C17 C18 179.5(5)
O3 C17 C18 C19 -179.5(5)
C16 C17 C18 C19 0.3(9)
C17 C18 C19 C20 0.3(8)
C18 C19 C20 C21 0.3(8)
C19 C20 C21 C16 -1.4(9)
C17 C16 C21 C20 1.9(10)
C3 C16 C21 C20 -178.9(6)
C24 N2 C22 C25 -161.5(4)
C23 N2 C22 C25 72.7(5)
C24 N2 C23 C31 73.6(5)
C22 N2 C23 C31 -160.6(4)
C23 N2 C24 C37 -163.3(4)
C22 N2 C24 C37 71.1(5)
N2 C22 C25 C30 -115.9(7)
N2 C22 C25 C26 66.5(6)
C30 C25 C26 O4 -179.3(6)
C22 C25 C26 O4 -1.6(7)
C30 C25 C26 C27 1.3(9)
C22 C25 C26 C27 179.1(5)
O4 C26 C27 C28 179.8(5)
C25 C26 C27 C28 -0.9(8)
C26 C27 C28 C29 -0.5(8)
C27 C28 C29 C30 1.5(9)
C28 C29 C30 C25 -1.0(11)
C26 C25 C30 C29 -0.4(11)
C22 C25 C30 C29 -178.0(7)
N2 C23 C31 C32 64.5(6)
N2 C23 C31 C36 -118.5(7)
C36 C31 C32 O5 -178.0(6)
C23 C31 C32 O5 -0.8(7)
C36 C31 C32 C33 3.0(9)
C23 C31 C32 C33 -179.9(5)
O5 C32 C33 C34 178.5(5)
C31 C32 C33 C34 -2.5(8)
C32 C33 C34 C35 0.9(8)
C33 C34 C35 C36 0.2(9)
C34 C35 C36 C31 0.3(11)
C32 C31 C36 C35 -1.9(10)
C23 C31 C36 C35 -178.9(6)
N2 C24 C37 C42 -111.6(6)
N2 C24 C37 C38 65.9(6)
C42 C37 C38 O6 -178.2(5)
C24 C37 C38 O6 4.1(7)
C42 C37 C38 C39 4.2(8)
C24 C37 C38 C39 -173.5(5)
O6 C38 C39 C40 178.1(6)
C37 C38 C39 C40 -4.4(8)
C38 C39 C40 C41 1.3(9)
C39 C40 C41 C42 2.0(9)
C40 C41 C42 C37 -2.2(9)
C38 C37 C42 C41 -0.9(8)
C24 C37 C42 C41 176.6(5)
O2' Co1' O1' C5' -74(2)
O3' Co1' O1' C5' 135.2(18)
N1' Co1' O1' C5' 30(2)
C3' N1' C1' C4' -174.7(9)
C2' N1' C1' C4' 62.1(12)
Co1' N1' C1' C4' -56.7(10)
C3' N1' C2' C10' 65.0(12)
C1' N1' C2' C10' -172.7(9)
Co1' N1' C2' C10' -55.0(11)
C1' N1' C3' C16' 60.5(12)
C2' N1' C3' C16' -176.9(9)
Co1' N1' C3' C16' -56.7(10)
N1' C1' C4' C9' -106(3)
N1' C1' C4' C5' 58(3)
Co1' O1' C5' C6' 130(3)
Co1' O1' C5' C4' -42(4)
C9' C4' C5' O1' 163(4)
C1' C4' C5' O1' -1(4)
C9' C4' C5' C6' -9(4)
C1' C4' C5' C6' -173(3)
O1' C5' C6' C7' -168(5)
C4' C5' C6' C7' 4(6)
C5' C6' C7' C8' -1(8)
C6' C7' C8' C9' 3(7)
C5' C4' C9' C8' 11(6)
C1' C4' C9' C8' 176(4)
C7' C8' C9' C4' -9(7)
N1' C2' C10' C15' -114(4)
N1' C2' C10' C11' 55(3)
Co1' O2' C11' C12' 131(4)
Co1' O2' C11' C10' -53(5)
C15' C10' C11' O2' 176(5)
C2' C10' C11' O2' 7(5)
C15' C10' C11' C12' -7(6)
C2' C10' C11' C12' -176(3)
O2' C11' C12' C13' 179(4)
C10' C11' C12' C13' 2(7)
C11' C12' C13' C14' 3(8)
C12' C13' C14' C15' -4(8)
C11' C10' C15' C14' 7(8)
C2' C10' C15' C14' 176(5)
C13' C14' C15' C10' -1(9)
N1' C3' C16' C21' -121(4)
N1' C3' C16' C17' 63(3)
Co1' O3' C17' C18' 131(4)
Co1' O3' C17' C16' -43(5)
C21' C16' C17' O3' 179(5)
C3' C16' C17' O3' -5(5)
C21' C16' C17' C18' 5(7)
C3' C16' C17' C18' -179(3)
O3' C17' C18' C19' -178(4)
C16' C17' C18' C19' -4(7)
C17' C18' C19' C20' -2(7)
C18' C19' C20' C21' 6(7)
C19' C20' C21' C16' -5(8)
C17' C16' C21' C20' -1(8)
C3' C16' C21' C20' -177(4)
C24' N2' C22' C25' -164.4(17)
C23' N2' C22' C25' 70.1(18)
C24' N2' C23' C31' 74.4(19)
C22' N2' C23' C31' -160.1(17)
C23' N2' C24' C37' -158.5(18)
C22' N2' C24' C37' 76.3(19)
N2' C22' C25' C30' -123(4)
N2' C22' C25' C26' 68(3)
C30' C25' C26' O4' -169(5)
C22' C25' C26' O4' -1(5)
C30' C25' C26' C27' 9(6)
C22' C25' C26' C27' 178(3)
O4' C26' C27' C28' 174(4)
C25' C26' C27' C28' -4(7)
C26' C27' C28' C29' -3(7)
C27' C28' C29' C30' 5(8)
C28' C29' C30' C25' 0(9)
C26' C25' C30' C29' -7(8)
C22' C25' C30' C29' -175(5)
N2' C23' C31' C32' 68(4)
N2' C23' C31' C36' -118(4)
C36' C31' C32' C33' 6(6)
C23' C31' C32' C33' -180(3)
C36' C31' C32' O5' -167(4)
C23' C31' C32' O5' 7(5)
C31' C32' C33' C34' -3(7)
O5' C32' C33' C34' 170(4)
C32' C33' C34' C35' 0(7)
C33' C34' C35' C36' -2(8)
C34' C35' C36' C31' 6(7)
C32' C31' C36' C35' -8(7)
C23' C31' C36' C35' 178(4)
N2' C24' C37' C42' -132(3)
N2' C24' C37' C38' 58(4)
C42' C37' C38' C39' 3(7)
C24' C37' C38' C39' 174(4)
C42' C37' C38' O6' -172(5)
C24' C37' C38' O6' -2(6)
C37' C38' C39' C40' -5(8)
O6' C38' C39' C40' 170(5)
C38' C39' C40' C41' -2(8)
C39' C40' C41' C42' 10(7)
C40' C41' C42' C37' -12(7)
C38' C37' C42' C41' 5(6)
C24' C37' C42' C41' -164(5)
